data_4083649
loop_
_publ_author_name
'Ahmed, Shabana A.'
'Hill, Michael S.'
'Hitchcock, Peter B.'
'Mansell, Stephen M.'
'St John, Oliver'

_publ_section_title
;
 DACH-Bridged (DACH =trans-1,2-Diaminocyclohexane) Bis(iminophosphonamide)
 Derivatives of Groups 3 and 13 and Their Use in the Enantiomorphic
 Polymerization of Methyl Methacrylate
;
_journal_issue 3
_journal_name_full Organometallics
_journal_page_first 538
_journal_paper_doi 10.1021/om060860+
_journal_volume 26
_journal_year 2007
_chemical_compound_source 'synthesis as described'
_chemical_formula_moiety 'C56 H68 Li2 N4 O2 P2'
_chemical_formula_sum 'C56 H68 Li2 N4 O2 P2'
_chemical_formula_weight 904.96
_chemical_name_systematic
;
 ?
;
_space_group_IT_number 15
_symmetry_cell_setting monoclinic
_symmetry_Int_Tables_number 15
_symmetry_space_group_name_Hall '-C 2yc'
_symmetry_space_group_name_H-M 'C 1 2/c 1'
_atom_sites_solution_hydrogens geom
_atom_sites_solution_primary direct
_atom_sites_solution_secondary difmap
_audit_conform_dict_location ftp://ftp.iucr.org/pub/cif_core.dic
_audit_conform_dict_name cif_core.dic
_audit_conform_dict_version 2.3
_audit_creation_date 2005-04-25T09:43:26-00:00
_audit_creation_method 'WinGX routine CIF_UPDATE'
_cell_angle_alpha 90
_cell_angle_beta 94.607(2)
_cell_angle_gamma 90
_cell_formula_units_Z 4
_cell_length_a 21.2255(8)
_cell_length_b 11.0889(3)
_cell_length_c 22.1562(9)
_cell_measurement_reflns_used 10858
_cell_measurement_temperature 173(2)
_cell_measurement_theta_max 26.022
_cell_measurement_theta_min 3.395
_cell_measurement_wavelength 0.71073
_cell_volume 5198.0(3)
_computing_cell_refinement 'HKL Scalepack (Otwinowski & Minor 1997)'
_computing_data_collection 'Collect (Nonius BV, 1997-2000)'
_computing_data_reduction 'HKL Denzo and Scalepack (Otwinowski & Minor 1997)'
_computing_molecular_graphics 'Ortep-3 for Windows (Farrugia, 1997)'
_computing_publication_material 'WinGX publication routines (Farrugia, 1999)'
_computing_structure_refinement 'SHELXL-97 (Sheldrick, 1997)'
_computing_structure_solution 'SHELXS-86 (Sheldrick, 1986)'
_diffrn_ambient_temperature 173(2)
_diffrn_detector 'CCD plate'
_diffrn_detector_area_resol_mean 9
_diffrn_measured_fraction_theta_full 0.991
_diffrn_measured_fraction_theta_max 0.991
_diffrn_measurement_device '95mm CCD camera on \k-goniostat'
_diffrn_measurement_device_type KappaCCD
_diffrn_measurement_method 'CCD rotation images, thick slices'
_diffrn_orient_matrix_type 'by Nonius Collect from scalepack cell'
_diffrn_orient_matrix_UB_11 0.558E-4
_diffrn_orient_matrix_UB_12 -0.891108E-1
_diffrn_orient_matrix_UB_13 0.69346E-2
_diffrn_orient_matrix_UB_21 -0.467471E-1
_diffrn_orient_matrix_UB_22 -0.21498E-2
_diffrn_orient_matrix_UB_23 -0.101781E-1
_diffrn_orient_matrix_UB_31 0.69832E-2
_diffrn_orient_matrix_UB_32 -0.136796E-1
_diffrn_orient_matrix_UB_33 -0.435733E-1
_diffrn_radiation_monochromator graphite
_diffrn_radiation_probe x-ray
_diffrn_radiation_type MoK\a
_diffrn_radiation_wavelength 0.71073
_diffrn_reflns_av_R_equivalents 0.0587
_diffrn_reflns_av_unetI/netI 0.063
_diffrn_reflns_limit_h_max 26
_diffrn_reflns_limit_h_min -25
_diffrn_reflns_limit_k_max 13
_diffrn_reflns_limit_k_min -13
_diffrn_reflns_limit_l_max 27
_diffrn_reflns_limit_l_min -20
_diffrn_reflns_number 17922
_diffrn_reflns_theta_full 26.03
_diffrn_reflns_theta_max 26.03
_diffrn_reflns_theta_min 3.4
_diffrn_source 'Enraf Nonius FR590'
_exptl_absorpt_coefficient_mu 0.127
_exptl_absorpt_correction_type none
_exptl_crystal_colour colourless
_exptl_crystal_density_diffrn 1.156
_exptl_crystal_density_method 'not measured'
_exptl_crystal_description prism
_exptl_crystal_F_000 1936
_exptl_crystal_size_max 0.2
_exptl_crystal_size_mid 0.2
_exptl_crystal_size_min 0.15
_refine_diff_density_max 0.426
_refine_diff_density_min -0.417
_refine_diff_density_rms 0.046
_refine_ls_extinction_method none
_refine_ls_goodness_of_fit_ref 1.002
_refine_ls_hydrogen_treatment constr
_refine_ls_matrix_type full
_refine_ls_number_parameters 300
_refine_ls_number_reflns 5085
_refine_ls_number_restraints 0
_refine_ls_restrained_S_all 1.002
_refine_ls_R_factor_all 0.1058
_refine_ls_R_factor_gt 0.0602
_refine_ls_shift/su_max 0
_refine_ls_shift/su_mean 0
_refine_ls_structure_factor_coef Fsqd
_refine_ls_weighting_details 'calc w=1/[\s^2^(Fo^2^)+(0.0671P)^2^+6.6558P] where P=(Fo^2^+2Fc^2^)/3'
_refine_ls_weighting_scheme calc
_refine_ls_wR_factor_gt 0.1371
_refine_ls_wR_factor_ref 0.1611
_reflns_number_gt 3282
_reflns_number_total 5085
_reflns_threshold_expression >2sigma(I)
_cod_data_source_file om060860%2Bsi20060920_064345.cif
_cod_data_source_block (5)-apr1205
_cod_original_sg_symbol_H-M C2/c
_cod_database_code 4083649

loop_
_symmetry_equiv_pos_as_xyz
'x, y, z'
'-x, y, -z+1/2'
'x+1/2, y+1/2, z'
'-x+1/2, y+1/2, -z+1/2'
'-x, -y, -z'
'x, -y, z-1/2'
'-x+1/2, -y+1/2, -z'
'x+1/2, -y+1/2, z-1/2'

loop_
_atom_site_label
_atom_site_type_symbol
_atom_site_fract_x
_atom_site_fract_y
_atom_site_fract_z
_atom_site_U_iso_or_equiv
_atom_site_adp_type
_atom_site_occupancy
_atom_site_symmetry_multiplicity
_atom_site_calc_flag
_atom_site_refinement_flags
Li1 Li 0.0923(2) 0.2253(5) 0.2473(2) 0.0481(12) Uani 1 1 d .
P1 P 0.00853(3) 0.21103(6) 0.35657(3) 0.0347(2) Uani 1 1 d .
O1 O 0.18319(10) 0.2192(3) 0.26927(11) 0.0772(7) Uani 1 1 d .
N1 N 0.03895(9) 0.29257(18) 0.30759(9) 0.0360(5) Uani 1 1 d .
N2 N -0.06402(9) 0.17918(18) 0.33815(10) 0.0364(5) Uani 1 1 d .
C1 C 0.00474(12) 0.4019(2) 0.28497(12) 0.0388(6) Uani 1 1 d .
H1 H -0.038 0.4013 0.301 0.047 Uiso 1 1 calc R
C2 C 0.03849(16) 0.5172(3) 0.30696(14) 0.0549(8) Uani 1 1 d .
H2A H 0.0424 0.5177 0.3518 0.066 Uiso 1 1 calc R
H2B H 0.0817 0.5173 0.2931 0.066 Uiso 1 1 calc R
C3 C 0.0044(2) 0.6309(3) 0.28437(15) 0.0726(11) Uani 1 1 d .
H3A H 0.0292 0.7026 0.2984 0.087 Uiso 1 1 calc R
H3B H -0.0374 0.6354 0.3012 0.087 Uiso 1 1 calc R
C4 C 0.06120(12) 0.0801(2) 0.36221(13) 0.0389(6) Uani 1 1 d .
C5 C 0.07141(13) 0.0156(3) 0.30970(14) 0.0468(7) Uani 1 1 d .
H5 H 0.052 0.0421 0.2719 0.056 Uiso 1 1 calc R
C6 C 0.10914(15) -0.0860(3) 0.31162(16) 0.0586(9) Uani 1 1 d .
H6 H 0.1158 -0.1281 0.2753 0.07 Uiso 1 1 calc R
C7 C 0.13714(15) -0.1263(3) 0.36613(17) 0.0603(9) Uani 1 1 d .
H7 H 0.1629 -0.1965 0.3675 0.072 Uiso 1 1 calc R
C8 C 0.12783(14) -0.0651(3) 0.41824(16) 0.0572(8) Uani 1 1 d .
H8 H 0.1472 -0.093 0.4558 0.069 Uiso 1 1 calc R
C9 C 0.09038(13) 0.0370(3) 0.41673(14) 0.0479(7) Uani 1 1 d .
H9 H 0.0844 0.0785 0.4533 0.058 Uiso 1 1 calc R
C10 C 0.01865(12) 0.2727(2) 0.43356(12) 0.0369(6) Uani 1 1 d .
C11 C 0.06802(13) 0.3524(3) 0.44778(13) 0.0510(8) Uani 1 1 d .
H11 H 0.0952 0.3737 0.4174 0.061 Uiso 1 1 calc R
C12 C 0.07856(15) 0.4012(3) 0.50470(14) 0.0584(9) Uani 1 1 d .
H12 H 0.113 0.4548 0.5133 0.07 Uiso 1 1 calc R
C13 C 0.03969(14) 0.3731(3) 0.54916(14) 0.0538(8) Uani 1 1 d .
H13 H 0.0466 0.408 0.5883 0.065 Uiso 1 1 calc R
C14 C -0.00918(14) 0.2943(3) 0.53666(13) 0.0518(8) Uani 1 1 d .
H14 H -0.0362 0.2741 0.5673 0.062 Uiso 1 1 calc R
C15 C -0.01951(13) 0.2437(3) 0.47973(13) 0.0466(7) Uani 1 1 d .
H15 H -0.0533 0.1882 0.4719 0.056 Uiso 1 1 calc R
C16 C -0.11295(12) 0.1409(3) 0.37317(12) 0.0402(6) Uani 1 1 d .
C17 C -0.12202(14) 0.0187(3) 0.38656(13) 0.0493(7) Uani 1 1 d .
C18 C -0.17483(17) -0.0147(3) 0.41661(15) 0.0656(10) Uani 1 1 d .
H18 H -0.1805 -0.0974 0.4259 0.079 Uiso 1 1 calc R
C19 C -0.21900(16) 0.0671(4) 0.43332(16) 0.0724(11) Uani 1 1 d .
C20 C -0.20904(14) 0.1861(4) 0.42052(15) 0.0642(10) Uani 1 1 d .
H20 H -0.2385 0.2441 0.4324 0.077 Uiso 1 1 calc R
C21 C -0.15749(13) 0.2256(3) 0.39077(13) 0.0498(7) Uani 1 1 d .
C22 C -0.07609(16) -0.0753(3) 0.36791(17) 0.0661(10) Uani 1 1 d .
H22A H -0.067 -0.0614 0.3258 0.099 Uiso 1 1 calc R
H22B H -0.0946 -0.1557 0.3716 0.099 Uiso 1 1 calc R
H22C H -0.0368 -0.0699 0.3942 0.099 Uiso 1 1 calc R
C23 C -0.2764(2) 0.0259(5) 0.4648(2) 0.122(2) Uani 1 1 d .
H23A H -0.275 -0.0619 0.47 0.184 Uiso 0.5 1 calc PR
H23B H -0.3151 0.0482 0.4402 0.184 Uiso 0.5 1 calc PR
H23C H -0.2762 0.0647 0.5046 0.184 Uiso 0.5 1 calc PR
H23D H -0.3025 0.0959 0.4732 0.184 Uiso 0.5 1 calc PR
H23E H -0.2624 -0.0142 0.503 0.184 Uiso 0.5 1 calc PR
H23F H -0.3013 -0.0307 0.4386 0.184 Uiso 0.5 1 calc PR
C24 C -0.14989(16) 0.3581(3) 0.37699(16) 0.0651(9) Uani 1 1 d .
H24A H -0.1826 0.4044 0.3955 0.098 Uiso 1 1 calc R
H24B H -0.154 0.3704 0.333 0.098 Uiso 1 1 calc R
H24C H -0.1081 0.3854 0.3935 0.098 Uiso 1 1 calc R
C25 C 0.20829(19) 0.2614(5) 0.3267(2) 0.0997(15) Uani 1 1 d .
H25A H 0.1758 0.2589 0.3563 0.12 Uiso 1 1 calc R
H25B H 0.2237 0.3452 0.3237 0.12 Uiso 1 1 calc R
C26 C 0.2603(3) 0.1799(6) 0.3447(3) 0.177(3) Uani 1 1 d .
H26A H 0.2458 0.1144 0.3707 0.212 Uiso 1 1 calc R
H26B H 0.2951 0.224 0.3675 0.212 Uiso 1 1 calc R
C27 C 0.2815(3) 0.1302(7) 0.2877(3) 0.153(3) Uani 1 1 d .
H27A H 0.3182 0.1757 0.2748 0.183 Uiso 1 1 calc R
H27B H 0.2933 0.0442 0.2925 0.183 Uiso 1 1 calc R
C28 C 0.2296(2) 0.1436(6) 0.2462(2) 0.141(3) Uani 1 1 d .
H28A H 0.2109 0.0634 0.2364 0.169 Uiso 1 1 calc R
H28B H 0.2433 0.1788 0.2083 0.169 Uiso 1 1 calc R

loop_
_atom_site_aniso_label
_atom_site_aniso_U_11
_atom_site_aniso_U_22
_atom_site_aniso_U_33
_atom_site_aniso_U_23
_atom_site_aniso_U_13
_atom_site_aniso_U_12
Li1 0.041(2) 0.066(3) 0.038(3) -0.003(2) 0.008(2) 0.003(2)
P1 0.0360(4) 0.0373(4) 0.0311(4) -0.0004(3) 0.0049(3) -0.0028(3)
O1 0.0470(13) 0.129(2) 0.0554(15) -0.0104(15) 0.0005(11) 0.0093(14)
N1 0.0370(11) 0.0395(12) 0.0325(12) -0.0003(10) 0.0088(9) -0.0031(10)
N2 0.0357(11) 0.0401(12) 0.0341(13) 0.0029(10) 0.0060(10) -0.0041(9)
C1 0.0460(15) 0.0368(14) 0.0354(15) -0.0010(11) 0.0153(13) -0.0033(12)
C2 0.082(2) 0.0421(16) 0.0427(18) -0.0063(14) 0.0177(16) -0.0138(16)
C3 0.126(3) 0.0388(18) 0.056(2) -0.0066(15) 0.026(2) -0.0072(19)
C4 0.0333(13) 0.0413(15) 0.0421(17) 0.0043(13) 0.0027(12) -0.0044(11)
C5 0.0501(16) 0.0473(17) 0.0428(18) 0.0000(14) 0.0019(13) 0.0046(14)
C6 0.064(2) 0.0505(18) 0.061(2) -0.0072(16) 0.0049(17) 0.0124(16)
C7 0.0575(19) 0.0514(18) 0.072(2) 0.0073(18) 0.0023(17) 0.0162(15)
C8 0.0537(18) 0.0595(19) 0.057(2) 0.0131(17) -0.0051(16) 0.0069(15)
C9 0.0465(16) 0.0542(18) 0.0428(18) 0.0035(14) 0.0023(14) 0.0006(14)
C10 0.0397(14) 0.0395(14) 0.0319(15) 0.0019(12) 0.0057(11) -0.0016(12)
C11 0.0511(17) 0.066(2) 0.0379(17) -0.0059(15) 0.0143(14) -0.0178(15)
C12 0.0611(19) 0.071(2) 0.0445(19) -0.0134(16) 0.0124(15) -0.0276(16)
C13 0.0643(19) 0.0615(19) 0.0364(17) -0.0099(15) 0.0088(15) -0.0088(16)
C14 0.0535(17) 0.071(2) 0.0328(16) 0.0002(15) 0.0125(13) -0.0102(16)
C15 0.0485(16) 0.0538(17) 0.0375(17) 0.0026(13) 0.0043(13) -0.0116(13)
C16 0.0366(14) 0.0525(17) 0.0315(15) 0.0023(13) 0.0025(11) -0.0070(13)
C17 0.0533(17) 0.0574(18) 0.0364(17) 0.0048(14) -0.0010(14) -0.0188(15)
C18 0.073(2) 0.078(2) 0.046(2) 0.0016(18) 0.0047(17) -0.040(2)
C19 0.055(2) 0.116(3) 0.048(2) -0.012(2) 0.0159(17) -0.035(2)
C20 0.0416(17) 0.104(3) 0.048(2) -0.0151(19) 0.0113(15) -0.0069(18)
C21 0.0387(15) 0.072(2) 0.0386(17) -0.0021(15) 0.0039(13) -0.0024(15)
C22 0.071(2) 0.0449(18) 0.082(3) 0.0119(17) 0.0028(19) -0.0125(16)
C23 0.090(3) 0.184(5) 0.100(4) -0.035(3) 0.053(3) -0.077(3)
C24 0.063(2) 0.067(2) 0.067(2) -0.0024(18) 0.0134(17) 0.0213(17)
C25 0.063(2) 0.133(4) 0.101(4) -0.030(3) -0.006(2) -0.016(3)
C26 0.181(6) 0.157(6) 0.173(7) -0.053(5) -0.102(6) 0.052(5)
C27 0.101(4) 0.186(6) 0.165(6) -0.030(5) -0.033(4) 0.060(4)
C28 0.074(3) 0.272(7) 0.076(3) -0.037(4) -0.006(3) 0.080(4)

loop_
_atom_type_symbol
_atom_type_description
_atom_type_scat_dispersion_real
_atom_type_scat_dispersion_imag
_atom_type_scat_source
C C 0.0033 0.0016 'International Tables Vol C Tables 4.2.6.8 and 6.1.1.4'
H H 0 0 'International Tables Vol C Tables 4.2.6.8 and 6.1.1.4'
Li Li -0.0003 0.0001 'International Tables Vol C Tables 4.2.6.8 and 6.1.1.4'
N N 0.0061 0.0033 'International Tables Vol C Tables 4.2.6.8 and 6.1.1.4'
P P 0.1023 0.0942 'International Tables Vol C Tables 4.2.6.8 and 6.1.1.4'
O O 0.0106 0.006 'International Tables Vol C Tables 4.2.6.8 and 6.1.1.4'

loop_
_geom_angle_atom_site_label_1
_geom_angle_atom_site_label_2
_geom_angle_atom_site_label_3
_geom_angle
_geom_angle_site_symmetry_1
_geom_angle_site_symmetry_3
O1 Li1 N1 117.1(3) . .
O1 Li1 N2 116.1(2) . 2
N1 Li1 N2 126.4(2) . 2
N1 P1 N2 112.75(11) . .
N1 P1 C4 102.62(12) . .
N2 P1 C4 114.34(11) . .
N1 P1 C10 113.55(12) . .
N2 P1 C10 110.97(12) . .
C4 P1 C10 101.94(12) . .
C25 O1 C28 107.3(3) . .
C25 O1 Li1 120.3(3) . .
C28 O1 Li1 129.1(3) . .
C1 N1 P1 118.83(16) . .
C1 N1 Li1 112.0(2) . .
P1 N1 Li1 122.40(19) . .
C16 N2 P1 131.43(18) . .
C16 N2 Li1 114.7(2) . 2
P1 N2 Li1 113.14(17) . 2
N1 C1 C2 111.9(2) . .
N1 C1 C1 111.11(17) . 2
C2 C1 C1 109.87(18) . 2
N1 C1 H1 107.9 . .
C2 C1 H1 107.9 . .
C1 C1 H1 107.9 2 .
C3 C2 C1 113.0(3) . .
C3 C2 H2A 109 . .
C1 C2 H2A 109 . .
C3 C2 H2B 109 . .
C1 C2 H2B 109 . .
H2A C2 H2B 107.8 . .
C2 C3 C3 110.3(2) . 2
C2 C3 H3A 109.6 . .
C3 C3 H3A 109.6 2 .
C2 C3 H3B 109.6 . .
C3 C3 H3B 109.6 2 .
H3A C3 H3B 108.1 . .
C9 C4 C5 117.2(3) . .
C9 C4 P1 123.8(2) . .
C5 C4 P1 118.9(2) . .
C6 C5 C4 121.4(3) . .
C6 C5 H5 119.3 . .
C4 C5 H5 119.3 . .
C7 C6 C5 120.0(3) . .
C7 C6 H6 120 . .
C5 C6 H6 120 . .
C8 C7 C6 119.9(3) . .
C8 C7 H7 120 . .
C6 C7 H7 120 . .
C7 C8 C9 120.5(3) . .
C7 C8 H8 119.7 . .
C9 C8 H8 119.7 . .
C8 C9 C4 121.0(3) . .
C8 C9 H9 119.5 . .
C4 C9 H9 119.5 . .
C11 C10 C15 117.0(3) . .
C11 C10 P1 118.6(2) . .
C15 C10 P1 124.4(2) . .
C12 C11 C10 121.6(3) . .
C12 C11 H11 119.2 . .
C10 C11 H11 119.2 . .
C13 C12 C11 120.5(3) . .
C13 C12 H12 119.8 . .
C11 C12 H12 119.8 . .
C14 C13 C12 119.4(3) . .
C14 C13 H13 120.3 . .
C12 C13 H13 120.3 . .
C13 C14 C15 120.4(3) . .
C13 C14 H14 119.8 . .
C15 C14 H14 119.8 . .
C14 C15 C10 121.2(3) . .
C14 C15 H15 119.4 . .
C10 C15 H15 119.4 . .
C17 C16 C21 118.6(3) . .
C17 C16 N2 121.7(3) . .
C21 C16 N2 119.5(2) . .
C18 C17 C16 119.0(3) . .
C18 C17 C22 120.5(3) . .
C16 C17 C22 120.5(3) . .
C19 C18 C17 122.9(3) . .
C19 C18 H18 118.6 . .
C17 C18 H18 118.6 . .
C20 C19 C18 117.3(3) . .
C20 C19 C23 121.8(4) . .
C18 C19 C23 120.9(4) . .
C19 C20 C21 122.8(3) . .
C19 C20 H20 118.6 . .
C21 C20 H20 118.6 . .
C20 C21 C16 119.4(3) . .
C20 C21 C24 120.1(3) . .
C16 C21 C24 120.4(3) . .
C17 C22 H22A 109.5 . .
C17 C22 H22B 109.5 . .
H22A C22 H22B 109.5 . .
C17 C22 H22C 109.5 . .
H22A C22 H22C 109.5 . .
H22B C22 H22C 109.5 . .
C19 C23 H23A 109.5 . .
C19 C23 H23B 109.5 . .
H23A C23 H23B 109.5 . .
C19 C23 H23C 109.5 . .
H23A C23 H23C 109.5 . .
H23B C23 H23C 109.5 . .
C19 C23 H23D 109.5 . .
H23A C23 H23D 141.1 . .
H23B C23 H23D 56.3 . .
H23C C23 H23D 56.3 . .
C19 C23 H23E 109.5 . .
H23A C23 H23E 56.3 . .
H23B C23 H23E 141.1 . .
H23C C23 H23E 56.3 . .
H23D C23 H23E 109.5 . .
C19 C23 H23F 109.5 . .
H23A C23 H23F 56.3 . .
H23B C23 H23F 56.3 . .
H23C C23 H23F 141.1 . .
H23D C23 H23F 109.5 . .
H23E C23 H23F 109.5 . .
C21 C24 H24A 109.5 . .
C21 C24 H24B 109.5 . .
H24A C24 H24B 109.5 . .
C21 C24 H24C 109.5 . .
H24A C24 H24C 109.5 . .
H24B C24 H24C 109.5 . .
O1 C25 C26 105.3(4) . .
O1 C25 H25A 110.7 . .
C26 C25 H25A 110.7 . .
O1 C25 H25B 110.7 . .
C26 C25 H25B 110.7 . .
H25A C25 H25B 108.8 . .
C25 C26 C27 105.8(5) . .
C25 C26 H26A 110.6 . .
C27 C26 H26A 110.6 . .
C25 C26 H26B 110.6 . .
C27 C26 H26B 110.6 . .
H26A C26 H26B 108.7 . .
C28 C27 C26 104.2(5) . .
C28 C27 H27A 110.9 . .
C26 C27 H27A 110.9 . .
C28 C27 H27B 110.9 . .
C26 C27 H27B 110.9 . .
H27A C27 H27B 108.9 . .
C27 C28 O1 111.2(4) . .
C27 C28 H28A 109.4 . .
O1 C28 H28A 109.4 . .
C27 C28 H28B 109.4 . .
O1 C28 H28B 109.4 . .
H28A C28 H28B 108 . .

loop_
_geom_bond_atom_site_label_1
_geom_bond_atom_site_label_2
_geom_bond_distance
_geom_bond_site_symmetry_2
Li1 O1 1.953(5) .
Li1 N1 1.965(5) .
Li1 N2 2.007(5) 2
P1 N1 1.589(2) .
P1 N2 1.601(2) .
P1 C4 1.831(3) .
P1 C10 1.834(3) .
O1 C25 1.418(5) .
O1 C28 1.419(5) .
N1 C1 1.480(3) .
N2 C16 1.411(3) .
N2 Li1 2.007(5) 2
C1 C2 1.526(4) .
C1 C1 1.546(5) 2
C1 H1 1 .
C2 C3 1.518(5) .
C2 H2A 0.99 .
C2 H2B 0.99 .
C3 C3 1.520(7) 2
C3 H3A 0.99 .
C3 H3B 0.99 .
C4 C9 1.397(4) .
C4 C5 1.398(4) .
C5 C6 1.381(4) .
C5 H5 0.95 .
C6 C7 1.377(4) .
C6 H6 0.95 .
C7 C8 1.367(5) .
C7 H7 0.95 .
C8 C9 1.383(4) .
C8 H8 0.95 .
C9 H9 0.95 .
C10 C11 1.388(4) .
C10 C15 1.392(4) .
C11 C12 1.374(4) .
C11 H11 0.95 .
C12 C13 1.371(4) .
C12 H12 0.95 .
C13 C14 1.368(4) .
C13 H13 0.95 .
C14 C15 1.382(4) .
C14 H14 0.95 .
C15 H15 0.95 .
C16 C17 1.404(4) .
C16 C21 1.409(4) .
C17 C18 1.399(4) .
C17 C22 1.507(5) .
C18 C19 1.377(5) .
C18 H18 0.95 .
C19 C20 1.369(5) .
C19 C23 1.522(5) .
C20 C21 1.393(4) .
C20 H20 0.95 .
C21 C24 1.512(4) .
C22 H22A 0.98 .
C22 H22B 0.98 .
C22 H22C 0.98 .
C23 H23A 0.98 .
C23 H23B 0.98 .
C23 H23C 0.98 .
C23 H23D 0.98 .
C23 H23E 0.98 .
C23 H23F 0.98 .
C24 H24A 0.98 .
C24 H24B 0.98 .
C24 H24C 0.98 .
C25 C26 1.457(7) .
C25 H25A 0.99 .
C25 H25B 0.99 .
C26 C27 1.483(8) .
C26 H26A 0.99 .
C26 H26B 0.99 .
C27 C28 1.385(6) .
C27 H27A 0.99 .
C27 H27B 0.99 .
C28 H28A 0.99 .
C28 H28B 0.99 .
